data_1568014
loop_
_publ_author_name
'Bai, Wei'
'Tsang, Long Yiu'
'Wang, Yilun'
'Li, Yang'
'Sung, Herman H. Y.'
'Williams, Ian D.'
'Jia, Guochen'

_publ_section_title
;
 Synthesis and characterization of bi(metallacycloprop-1-ene) complexes.
;
_journal_issue 1
_journal_name_full 'Chemical science'
_journal_page_first 96
_journal_page_last 102
_journal_paper_doi 10.1039/d2sc05378k
_journal_volume 14
_journal_year 2022
_chemical_formula_moiety 'C32 H36 Cl3 P2 Re'
_chemical_formula_sum 'C32 H36 Cl3 P2 Re'
_chemical_formula_weight 775.10
_space_group_crystal_system monoclinic
_space_group_IT_number 15
_space_group_name_Hall '-C 2yc'
_space_group_name_H-M_alt 'C 1 2/c 1'
_atom_sites_solution_hydrogens geom
_atom_sites_solution_primary direct
_audit_creation_date 2022-06-08
_audit_creation_method
;
Olex2 1.5-alpha
(compiled 2022.04.07 svn.rca3783a0 for OlexSys, GUI svn.r6498)
;
_audit_update_record
;
2022-09-07 deposited with the CCDC.	2022-11-16 downloaded from the CCDC.
;
_cell_angle_alpha 90
_cell_angle_beta 107.276(2)
_cell_angle_gamma 90
_cell_formula_units_Z 4
_cell_length_a 11.0820(2)
_cell_length_b 18.4374(3)
_cell_length_c 15.6667(3)
_cell_measurement_reflns_used 5491
_cell_measurement_temperature 100.01(10)
_cell_measurement_theta_max 74.2600
_cell_measurement_theta_min 4.8000
_cell_volume 3056.66(10)
_computing_cell_refinement 'CrysAlisPro 1.171.38.46 (Rigaku OD, 2015)'
_computing_data_collection 'CrysAlisPro 1.171.38.46 (Rigaku OD, 2015)'
_computing_data_reduction 'CrysAlisPro 1.171.38.46 (Rigaku OD, 2015)'
_computing_molecular_graphics 'Olex2 1.5-alpha (Dolomanov et al., 2009)'
_computing_publication_material 'Olex2 1.5-alpha (Dolomanov et al., 2009)'
_computing_structure_refinement 'SHELXL 2014/7 (Sheldrick, 2015)'
_computing_structure_solution 'SHELXS  (Sheldrick, 2008)'
_diffrn_ambient_temperature 100.15
_diffrn_detector_area_resol_mean 10.3577
_diffrn_detector_type Atlas
_diffrn_measured_fraction_theta_full 1.000
_diffrn_measured_fraction_theta_max 0.975
_diffrn_measurement_details
;
List of Runs (angles in degrees, time in seconds):

  # Type    Start    End  Width  t~exp~   \w     \q     \k     \f   Frames
#--------------------------------------------------------------------------
  1  \w     35.00  62.00   1.00    5.00    --  110.57-111.00  30.00   27
  2  \w    -67.00  36.00   1.00    2.00    --  -40.57  77.00  30.00  103
  3  \w    -69.00  36.00   1.00    2.00    --  -40.57  77.00 150.00  105
  4  \w    -70.00  33.00   1.00    2.00    --  -40.57  57.00 -60.00  103
  5  \w     84.00 111.00   1.00    5.00    --  110.57-111.00  30.00   27
  6  \w     38.00 107.00   1.00    5.00    --  110.57 -94.00  90.00   69
  7  \w     42.00 141.00   1.00    5.00    --  110.57 -30.00   0.00   99
  8  \w     80.00 167.00   1.00    5.00    --  110.57  30.00   0.00   87
  9  \w    100.00 154.00   1.00    5.00    --  110.57 111.00  60.00   54
 10  \w     96.00 177.00   1.00    5.00    --  110.57  61.00  30.00   81
 11  \w     34.00 113.00   1.00    5.00    --  110.57-111.00-120.00   79
 12  \w     38.00 139.00   1.00    5.00    --  110.57 -77.00 -90.00  101
 13  \w     26.00  88.00   1.00    5.00    --  110.57 -94.00-180.00   62
;
_diffrn_measurement_device 'kappa diffractometer'
_diffrn_measurement_device_type 'SuperNova, Dual, Cu at zero, Atlas'
_diffrn_measurement_method '\w scans'
_diffrn_radiation_monochromator mirror
_diffrn_radiation_probe x-ray
_diffrn_radiation_type CuK\a
_diffrn_radiation_wavelength 1.54184
_diffrn_reflns_av_R_equivalents 0.0215
_diffrn_reflns_av_unetI/netI 0.0231
_diffrn_reflns_Laue_measured_fraction_full 1.000
_diffrn_reflns_Laue_measured_fraction_max 0.975
_diffrn_reflns_limit_h_max 13
_diffrn_reflns_limit_h_min -13
_diffrn_reflns_limit_k_max 23
_diffrn_reflns_limit_k_min -20
_diffrn_reflns_limit_l_max 19
_diffrn_reflns_limit_l_min -18
_diffrn_reflns_number 8945
_diffrn_reflns_point_group_measured_fraction_full 1.000
_diffrn_reflns_point_group_measured_fraction_max 0.975
_diffrn_reflns_theta_full 67.684
_diffrn_reflns_theta_max 75.541
_diffrn_reflns_theta_min 4.797
_diffrn_source 'micro-focus sealed X-ray tube'
_diffrn_source_current 0.80
_diffrn_source_power 0.040
_diffrn_source_target Cu
_diffrn_source_voltage 50
_exptl_absorpt_coefficient_mu 11.330
_exptl_absorpt_correction_T_max 1.00000
_exptl_absorpt_correction_T_min 0.71945
_exptl_absorpt_correction_type multi-scan
_exptl_absorpt_process_details
;
CrysAlisPro 1.171.38.46 (Rigaku Oxford Diffraction, 2015)
Empirical absorption correction using spherical harmonics,
 implemented in SCALE3 ABSPACK scaling algorithm.
;
_exptl_crystal_colour yellow
_exptl_crystal_colour_primary yellow
_exptl_crystal_density_diffrn 1.684
_exptl_crystal_density_method 'not measured'
_exptl_crystal_description block
_exptl_crystal_F_000 1536
_exptl_crystal_size_max 0.08
_exptl_crystal_size_mid 0.06
_exptl_crystal_size_min 0.05
_refine_diff_density_max 0.668
_refine_diff_density_min -0.514
_refine_diff_density_rms 0.079
_refine_ls_extinction_method none
_refine_ls_goodness_of_fit_ref 1.041
_refine_ls_hydrogen_treatment constr
_refine_ls_matrix_type full
_refine_ls_number_parameters 175
_refine_ls_number_reflns 3107
_refine_ls_number_restraints 0
_refine_ls_restrained_S_all 1.041
_refine_ls_R_factor_all 0.0174
_refine_ls_R_factor_gt 0.0167
_refine_ls_shift/su_max 0.000
_refine_ls_shift/su_mean 0.000
_refine_ls_structure_factor_coef Fsqd
_refine_ls_weighting_details 'w=1/[\s^2^(Fo^2^)+(0.0222P)^2^+2.9616P] where P=(Fo^2^+2Fc^2^)/3'
_refine_ls_weighting_scheme calc
_refine_ls_wR_factor_gt 0.0417
_refine_ls_wR_factor_ref 0.0421
_reflns_Friedel_coverage 0.000
_reflns_number_gt 3016
_reflns_number_total 3107
_reflns_threshold_expression 'I > 2\s(I)'
_cod_data_source_file d2sc05378k2.cif
_cod_data_source_block bai80cult
_cod_depositor_comments 'Adding full bibliography for 1568013--1568015.cif.'
_cod_database_code 1568014
_shelx_shelxl_version_number 2014/7
_shelx_space_group_comment
;
The symmetry employed for this shelxl refinement is uniquely defined
by the following loop, which should always be used as a source of
symmetry information in preference to the above space-group names.
They are only intended as comments.
;
_olex2_refinement_description
;
1. Fixed Uiso
 At 1.2 times of:
  All C(H) groups, All C(H,H) groups
 At 1.5 times of:
  All C(H,H,H) groups
2.a Secondary CH2 refined with riding coordinates:
 C2(H2A,H2B)
2.b Aromatic/amide H refined with riding coordinates:
 C12(H12), C13(H13), C14(H14), C15(H15), C16(H16), C22(H22), C23(H23),
 C24(H24), C25(H25), C26(H26)
2.c Idealised Me refined as rotating group:
 C3(H3A,H3B,H3C), C10(H10A,H10B,H10C)
;
_olex2_submission_special_instructions 'No special instructions were received'
_oxdiff_exptl_absorpt_empirical_details
;
Empirical correction (ABSPACK) includes:
- Absorption correction using spherical harmonics
- Frame scaling
;

loop_
_space_group_symop_operation_xyz
'x, y, z'
'-x, y, -z+1/2'
'x+1/2, y+1/2, z'
'-x+1/2, y+1/2, -z+1/2'
'-x, -y, -z'
'x, -y, z-1/2'
'-x+1/2, -y+1/2, -z'
'x+1/2, -y+1/2, z-1/2'

loop_
_atom_site_label
_atom_site_type_symbol
_atom_site_fract_x
_atom_site_fract_y
_atom_site_fract_z
_atom_site_U_iso_or_equiv
_atom_site_adp_type
_atom_site_occupancy
_atom_site_site_symmetry_order
_atom_site_calc_flag
_atom_site_refinement_flags_posn
_atom_site_refinement_flags_adp
_atom_site_refinement_flags_occupancy
_atom_site_disorder_assembly
_atom_site_disorder_group
Re1 Re 0.5000 0.41528(2) 0.2500 0.01107(5) Uani 1 2 d S T P . .
Cl1 Cl 0.5000 0.28139(3) 0.2500 0.01737(13) Uani 1 2 d S T P . .
Cl2 Cl 0.45433(5) 0.39374(3) 0.08861(3) 0.01787(10) Uani 1 1 d . . . . .
P1 P 0.27660(5) 0.39984(3) 0.24478(3) 0.01295(10) Uani 1 1 d . . . . .
C1 C 0.48335(19) 0.51558(10) 0.20574(14) 0.0157(4) Uani 1 1 d . . . . .
C2 C 0.4538(2) 0.55917(12) 0.12251(15) 0.0222(4) Uani 1 1 d . . . . .
H2A H 0.3746 0.5403 0.0807 0.027 Uiso 1 1 calc R U . . .
H2B H 0.5220 0.5513 0.0945 0.027 Uiso 1 1 calc R U . . .
C3 C 0.4388(3) 0.64072(13) 0.13261(19) 0.0344(6) Uani 1 1 d . . . . .
H3A H 0.4182 0.6639 0.0737 0.052 Uiso 1 1 calc R U . . .
H3B H 0.5179 0.6609 0.1714 0.052 Uiso 1 1 calc R U . . .
H3C H 0.3705 0.6497 0.1592 0.052 Uiso 1 1 calc R U . . .
C10 C 0.2486(2) 0.33054(11) 0.31971(14) 0.0191(4) Uani 1 1 d . . . . .
H10A H 0.2604 0.2824 0.2969 0.029 Uiso 1 1 calc R U . . .
H10B H 0.1620 0.3349 0.3230 0.029 Uiso 1 1 calc R U . . .
H10C H 0.3083 0.3371 0.3794 0.029 Uiso 1 1 calc R U . . .
C11 C 0.22419(19) 0.48457(11) 0.28123(14) 0.0154(4) Uani 1 1 d . . . . .
C12 C 0.22849(19) 0.49332(11) 0.37034(14) 0.0172(4) Uani 1 1 d . . . . .
H12 H 0.2519 0.4536 0.4105 0.021 Uiso 1 1 calc R U . . .
C13 C 0.1988(2) 0.55991(12) 0.40095(15) 0.0211(4) Uani 1 1 d . . . . .
H13 H 0.2011 0.5654 0.4617 0.025 Uiso 1 1 calc R U . . .
C14 C 0.1658(2) 0.61807(12) 0.34261(16) 0.0225(4) Uani 1 1 d . . . . .
H14 H 0.1445 0.6634 0.3631 0.027 Uiso 1 1 calc R U . . .
C15 C 0.1640(2) 0.61005(12) 0.25450(17) 0.0259(5) Uani 1 1 d . . . . .
H15 H 0.1421 0.6501 0.2148 0.031 Uiso 1 1 calc R U . . .
C16 C 0.1939(2) 0.54388(12) 0.22346(15) 0.0208(4) Uani 1 1 d . . . . .
H16 H 0.1937 0.5390 0.1631 0.025 Uiso 1 1 calc R U . . .
C21 C 0.15985(19) 0.37374(12) 0.14002(14) 0.0174(4) Uani 1 1 d . . . . .
C22 C 0.0445(2) 0.40871(13) 0.10449(16) 0.0233(5) Uani 1 1 d . . . . .
H22 H 0.0255 0.4515 0.1318 0.028 Uiso 1 1 calc R U . . .
C23 C -0.0433(2) 0.38020(16) 0.02806(17) 0.0313(5) Uani 1 1 d . . . . .
H23 H -0.1214 0.4045 0.0028 0.038 Uiso 1 1 calc R U . . .
C24 C -0.0175(2) 0.31697(15) -0.01098(15) 0.0296(5) Uani 1 1 d . . . . .
H24 H -0.0783 0.2975 -0.0620 0.036 Uiso 1 1 calc R U . . .
C25 C 0.0974(2) 0.28228(13) 0.02471(16) 0.0261(5) Uani 1 1 d . . . . .
H25 H 0.1151 0.2388 -0.0018 0.031 Uiso 1 1 calc R U . . .
C26 C 0.1864(2) 0.31074(12) 0.09879(15) 0.0215(4) Uani 1 1 d . . . . .
H26 H 0.2659 0.2874 0.1218 0.026 Uiso 1 1 calc R U . . .

loop_
_atom_site_aniso_label
_atom_site_aniso_U_11
_atom_site_aniso_U_22
_atom_site_aniso_U_33
_atom_site_aniso_U_23
_atom_site_aniso_U_13
_atom_site_aniso_U_12
Re1 0.01103(7) 0.01104(7) 0.01122(7) 0.000 0.00340(5) 0.000
Cl1 0.0171(3) 0.0116(3) 0.0241(3) 0.000 0.0072(3) 0.000
Cl2 0.0197(2) 0.0206(2) 0.0129(2) -0.00239(17) 0.00427(18) -0.00207(17)
P1 0.0127(2) 0.0128(2) 0.0136(2) -0.00023(17) 0.00439(18) 0.00008(17)
C1 0.0140(9) 0.0137(9) 0.0210(10) 0.0019(8) 0.0075(8) 0.0009(7)
C2 0.0263(11) 0.0204(10) 0.0215(11) 0.0083(8) 0.0096(9) 0.0046(8)
C3 0.0494(16) 0.0204(11) 0.0372(14) 0.0108(10) 0.0187(13) 0.0052(11)
C10 0.0217(10) 0.0160(9) 0.0217(10) 0.0040(8) 0.0098(8) 0.0006(8)
C11 0.0123(9) 0.0160(9) 0.0183(10) -0.0015(7) 0.0052(7) 0.0005(7)
C12 0.0154(9) 0.0193(10) 0.0159(9) -0.0001(8) 0.0029(8) -0.0001(7)
C13 0.0180(10) 0.0256(11) 0.0199(10) -0.0065(8) 0.0059(8) -0.0014(8)
C14 0.0210(10) 0.0165(10) 0.0325(12) -0.0039(9) 0.0118(9) 0.0013(8)
C15 0.0292(12) 0.0188(10) 0.0335(13) 0.0063(9) 0.0152(10) 0.0066(9)
C16 0.0230(10) 0.0208(10) 0.0216(10) 0.0032(8) 0.0112(9) 0.0046(8)
C21 0.0147(9) 0.0223(10) 0.0159(9) -0.0008(8) 0.0055(8) -0.0041(8)
C22 0.0172(11) 0.0349(12) 0.0176(10) -0.0036(9) 0.0051(9) 0.0020(8)
C23 0.0166(11) 0.0540(16) 0.0215(11) -0.0033(11) 0.0027(9) -0.0013(10)
C24 0.0270(12) 0.0449(14) 0.0165(10) -0.0066(10) 0.0058(9) -0.0153(10)
C25 0.0313(12) 0.0263(11) 0.0232(11) -0.0063(9) 0.0118(10) -0.0115(9)
C26 0.0219(11) 0.0197(10) 0.0236(11) -0.0033(8) 0.0078(9) -0.0043(8)

loop_
_atom_type_symbol
_atom_type_description
_atom_type_scat_dispersion_real
_atom_type_scat_dispersion_imag
_atom_type_scat_source
C C 0.0181 0.0091 'International Tables Vol C Tables 4.2.6.8 and 6.1.1.4'
H H 0.0000 0.0000 'International Tables Vol C Tables 4.2.6.8 and 6.1.1.4'
P P 0.2955 0.4335 'International Tables Vol C Tables 4.2.6.8 and 6.1.1.4'
Cl Cl 0.3639 0.7018 'International Tables Vol C Tables 4.2.6.8 and 6.1.1.4'
Re Re -5.2083 5.8923 'International Tables Vol C Tables 4.2.6.8 and 6.1.1.4'

loop_
_geom_angle_atom_site_label_1
_geom_angle_atom_site_label_2
_geom_angle_atom_site_label_3
_geom_angle
_geom_angle_site_symmetry_1
_geom_angle_site_symmetry_3
_geom_angle_publ_flag
Cl1 Re1 P1 83.379(12) . . ?
Cl1 Re1 P1 83.380(11) . 2_655 ?
Cl2 Re1 Cl1 80.704(11) 2_655 . ?
Cl2 Re1 Cl1 80.705(12) . . ?
Cl2 Re1 Cl2 161.41(2) . 2_655 ?
Cl2 Re1 P1 85.044(16) . 2_655 ?
Cl2 Re1 P1 85.044(16) 2_655 . ?
Cl2 Re1 P1 92.816(16) . . ?
Cl2 Re1 P1 92.817(16) 2_655 2_655 ?
P1 Re1 P1 166.76(2) . 2_655 ?
C1 Re1 Cl1 160.29(6) . . ?
C1 Re1 Cl1 160.29(6) 2_655 . ?
C1 Re1 Cl2 118.96(6) 2_655 . ?
C1 Re1 Cl2 118.96(6) . 2_655 ?
C1 Re1 Cl2 79.63(6) . . ?
C1 Re1 Cl2 79.63(6) 2_655 2_655 ?
C1 Re1 P1 96.24(6) . . ?
C1 Re1 P1 96.24(6) 2_655 2_655 ?
C1 Re1 P1 96.22(6) . 2_655 ?
C1 Re1 P1 96.22(6) 2_655 . ?
C1 Re1 C1 39.42(12) 2_655 . ?
C10 P1 Re1 114.85(7) . . ?
C10 P1 C21 100.56(10) . . ?
C11 P1 Re1 107.54(7) . . ?
C11 P1 C10 105.59(10) . . ?
C11 P1 C21 107.56(10) . . ?
C21 P1 Re1 119.72(7) . . ?
C1 C1 Re1 70.29(6) 2_655 . ?
C1 C1 C2 147.18(12) 2_655 . ?
C2 C1 Re1 142.52(16) . . ?
C1 C2 H2A 108.2 . . ?
C1 C2 H2B 108.2 . . ?
C1 C2 C3 116.4(2) . . ?
H2A C2 H2B 107.3 . . ?
C3 C2 H2A 108.2 . . ?
C3 C2 H2B 108.2 . . ?
C2 C3 H3A 109.5 . . ?
C2 C3 H3B 109.5 . . ?
C2 C3 H3C 109.5 . . ?
H3A C3 H3B 109.5 . . ?
H3A C3 H3C 109.5 . . ?
H3B C3 H3C 109.5 . . ?
P1 C10 H10A 109.5 . . ?
P1 C10 H10B 109.5 . . ?
P1 C10 H10C 109.5 . . ?
H10A C10 H10B 109.5 . . ?
H10A C10 H10C 109.5 . . ?
H10B C10 H10C 109.5 . . ?
C12 C11 P1 119.74(15) . . ?
C12 C11 C16 119.32(19) . . ?
C16 C11 P1 120.51(16) . . ?
C11 C12 H12 119.8 . . ?
C11 C12 C13 120.42(19) . . ?
C13 C12 H12 119.8 . . ?
C12 C13 H13 120.1 . . ?
C14 C13 C12 119.9(2) . . ?
C14 C13 H13 120.1 . . ?
C13 C14 H14 120.1 . . ?
C15 C14 C13 119.9(2) . . ?
C15 C14 H14 120.1 . . ?
C14 C15 H15 119.7 . . ?
C14 C15 C16 120.6(2) . . ?
C16 C15 H15 119.7 . . ?
C11 C16 H16 120.1 . . ?
C15 C16 C11 119.8(2) . . ?
C15 C16 H16 120.1 . . ?
C22 C21 P1 123.96(17) . . ?
C22 C21 C26 119.5(2) . . ?
C26 C21 P1 116.27(17) . . ?
C21 C22 H22 120.3 . . ?
C21 C22 C23 119.3(2) . . ?
C23 C22 H22 120.3 . . ?
C22 C23 H23 119.6 . . ?
C24 C23 C22 120.7(2) . . ?
C24 C23 H23 119.6 . . ?
C23 C24 H24 120.1 . . ?
C25 C24 C23 119.7(2) . . ?
C25 C24 H24 120.1 . . ?
C24 C25 H25 119.9 . . ?
C26 C25 C24 120.3(2) . . ?
C26 C25 H25 119.9 . . ?
C21 C26 H26 119.8 . . ?
C25 C26 C21 120.4(2) . . ?
C25 C26 H26 119.8 . . ?

loop_
_geom_bond_atom_site_label_1
_geom_bond_atom_site_label_2
_geom_bond_distance
_geom_bond_site_symmetry_2
_geom_bond_publ_flag
Re1 Cl1 2.4687(6) . ?
Re1 Cl2 2.4590(5) . ?
Re1 Cl2 2.4591(5) 2_655 ?
Re1 P1 2.4692(5) 2_655 ?
Re1 P1 2.4692(5) . ?
Re1 C1 1.9642(19) 2_655 ?
Re1 C1 1.9642(19) . ?
P1 C10 1.823(2) . ?
P1 C11 1.817(2) . ?
P1 C21 1.827(2) . ?
C1 C1 1.325(4) 2_655 ?
C1 C2 1.483(3) . ?
C2 H2A 0.9900 . ?
C2 H2B 0.9900 . ?
C2 C3 1.526(3) . ?
C3 H3A 0.9800 . ?
C3 H3B 0.9800 . ?
C3 H3C 0.9800 . ?
C10 H10A 0.9800 . ?
C10 H10B 0.9800 . ?
C10 H10C 0.9800 . ?
C11 C12 1.392(3) . ?
C11 C16 1.395(3) . ?
C12 H12 0.9500 . ?
C12 C13 1.393(3) . ?
C13 H13 0.9500 . ?
C13 C14 1.386(3) . ?
C14 H14 0.9500 . ?
C14 C15 1.382(3) . ?
C15 H15 0.9500 . ?
C15 C16 1.390(3) . ?
C16 H16 0.9500 . ?
C21 C22 1.392(3) . ?
C21 C26 1.402(3) . ?
C22 H22 0.9500 . ?
C22 C23 1.402(3) . ?
C23 H23 0.9500 . ?
C23 C24 1.385(4) . ?
C24 H24 0.9500 . ?
C24 C25 1.385(4) . ?
C25 H25 0.9500 . ?
C25 C26 1.384(3) . ?
C26 H26 0.9500 . ?

loop_
_geom_torsion_atom_site_label_1
_geom_torsion_atom_site_label_2
_geom_torsion_atom_site_label_3
_geom_torsion_atom_site_label_4
_geom_torsion
_geom_torsion_site_symmetry_1
_geom_torsion_site_symmetry_2
_geom_torsion_site_symmetry_3
_geom_torsion_site_symmetry_4
_geom_torsion_publ_flag
Re1 P1 C11 C12 -94.75(16) . . . . ?
Re1 P1 C11 C16 77.62(18) . . . . ?
Re1 P1 C21 C22 -131.33(17) . . . . ?
Re1 P1 C21 C26 54.34(18) . . . . ?
Re1 C1 C2 C3 171.8(2) . . . . ?
P1 C11 C12 C13 174.60(16) . . . . ?
P1 C11 C16 C15 -174.73(18) . . . . ?
P1 C21 C22 C23 -174.05(18) . . . . ?
P1 C21 C26 C25 172.86(17) . . . . ?
C1 C1 C2 C3 -10.4(6) 2_655 . . . ?
C10 P1 C11 C12 28.33(19) . . . . ?
C10 P1 C11 C16 -159.30(18) . . . . ?
C10 P1 C21 C22 101.9(2) . . . . ?
C10 P1 C21 C26 -72.43(18) . . . . ?
C11 P1 C21 C22 -8.3(2) . . . . ?
C11 P1 C21 C26 177.34(16) . . . . ?
C11 C12 C13 C14 -0.6(3) . . . . ?
C12 C11 C16 C15 -2.3(3) . . . . ?
C12 C13 C14 C15 -0.8(3) . . . . ?
C13 C14 C15 C16 0.6(4) . . . . ?
C14 C15 C16 C11 1.0(4) . . . . ?
C16 C11 C12 C13 2.1(3) . . . . ?
C21 P1 C11 C12 135.06(17) . . . . ?
C21 P1 C11 C16 -52.57(19) . . . . ?
C21 C22 C23 C24 1.4(4) . . . . ?
C22 C21 C26 C25 -1.7(3) . . . . ?
C22 C23 C24 C25 -1.3(4) . . . . ?
C23 C24 C25 C26 -0.3(4) . . . . ?
C24 C25 C26 C21 1.9(3) . . . . ?
C26 C21 C22 C23 0.1(3) . . . . ?
